data_4319671
loop_
_publ_author_name
'Tristram Chivers'
'Mark Krahn'
'Masood Parvez'
'Gabriele Schatte'

_publ_contact_author_address
; Department of Chemistry
  University of Calgary
  Calgary Alberta T2N 1N4
  Canada
;
_publ_contact_author_email chivers@ucalgary.ca
_publ_contact_author_fax '001 403 289 9488'
_publ_contact_author_name 'Dr Tristram Chivers'
_publ_contact_author_phone '001 403 220 5741'
_publ_section_title
;
 Preparation and X-ray Structures of Alkali-Metal Derivatives of the
 Ambidentate Anions [tBuN(E)P(\m-NtBu)2P(E)NtBu]2- (E = S, Se) and
 [tBuN(Se)P(\m-NtBu)2PN(H)tBu)]-
;
_journal_name_full 'Inorganic Chemistry'
_journal_page_first 2547
_journal_page_last 2553
_journal_paper_doi 10.1021/ic001093o
_journal_volume 40
_journal_year 2001
_chemical_formula_moiety 'C32 H68 Li2 N4 O4 P2 S2,(C4H8O)'
_chemical_formula_sum 'C36 H76 Li2 N4 O5 P2 S2'
_chemical_formula_weight 784.95
_chemical_name_systematic
;
 ?
;
_space_group_IT_number 2
_symmetry_cell_setting triclinic
_symmetry_space_group_name_Hall '-P 1'
_symmetry_space_group_name_H-M 'P -1'
_atom_sites_solution_hydrogens geom
_atom_sites_solution_primary direct
_atom_sites_solution_secondary difmap
_cell_angle_alpha 91.917(12)
_cell_angle_beta 90.428(16)
_cell_angle_gamma 95.251(14)
_cell_formula_units_Z 2
_cell_length_a 13.172(3)
_cell_length_b 16.877(2)
_cell_length_c 10.3952(16)
_cell_measurement_reflns_used 23
_cell_measurement_temperature 170(2)
_cell_measurement_theta_max 20.76
_cell_measurement_theta_min 18.11
_cell_volume 2299.8(7)
_computing_cell_refinement 'MSC/AFC Diffractometer Control'
_computing_data_collection 'MSC/AFC Diffractometer Control'
_computing_data_reduction 'teXsan (MSC, 1995)'
_computing_molecular_graphics 'teXsan (MSC, 1995)'
_computing_publication_material 'teXsan (MSC, 1995)'
_computing_structure_refinement 'SHELXL-97 (Sheldrick, 1997)'
_computing_structure_solution SIR-92
_diffrn_ambient_temperature 170(2)
_diffrn_measured_fraction_theta_full 0.999
_diffrn_measured_fraction_theta_max 0.999
_diffrn_measurement_device 'Rigaku AFC6S'
_diffrn_measurement_method \w-2\q
_diffrn_radiation_detector 'scintillation counter'
_diffrn_radiation_monochromator graphite
_diffrn_radiation_source 'fine-focus sealed tube'
_diffrn_radiation_type MoK\a
_diffrn_radiation_wavelength 0.71069
_diffrn_reflns_av_R_equivalents 0.0315
_diffrn_reflns_av_sigmaI/netI 0.0661
_diffrn_reflns_limit_h_max 15
_diffrn_reflns_limit_h_min 0
_diffrn_reflns_limit_k_max 20
_diffrn_reflns_limit_k_min -20
_diffrn_reflns_limit_l_max 12
_diffrn_reflns_limit_l_min -12
_diffrn_reflns_number 8528
_diffrn_reflns_theta_full 25.05
_diffrn_reflns_theta_max 25.05
_diffrn_reflns_theta_min 2.51
_diffrn_standards_decay_% 5.7
_diffrn_standards_interval_count 200
_diffrn_standards_number 3
_exptl_absorpt_coefficient_mu 0.225
_exptl_absorpt_correction_T_max 0.9153
_exptl_absorpt_correction_T_min 0.8861
_exptl_absorpt_correction_type psi-scan
_exptl_absorpt_process_details
;
 North,Phillips & Matthews, 1968
;
_exptl_crystal_colour colourless
_exptl_crystal_density_diffrn 1.133
_exptl_crystal_density_method 'not measured'
_exptl_crystal_description block
_exptl_crystal_F_000 856
_exptl_crystal_size_max 0.55
_exptl_crystal_size_mid 0.45
_exptl_crystal_size_min 0.40
_refine_diff_density_max 0.525
_refine_diff_density_min -0.332
_refine_diff_density_rms 0.071
_refine_ls_extinction_method none
_refine_ls_goodness_of_fit_ref 1.025
_refine_ls_hydrogen_treatment mixed
_refine_ls_matrix_type full
_refine_ls_number_parameters 498
_refine_ls_number_reflns 8142
_refine_ls_number_restraints 26
_refine_ls_restrained_S_all 1.029
_refine_ls_R_factor_all 0.1281
_refine_ls_R_factor_gt 0.0610
_refine_ls_shift/su_max 0.002
_refine_ls_shift/su_mean 0.000
_refine_ls_structure_factor_coef Fsqd
_refine_ls_weighting_details 'calc w=1/[\s^2^(Fo^2^)+(0.1100P)^2^+2.6200P] where P=(Fo^2^+2Fc^2^)/3'
_refine_ls_weighting_scheme calc
_refine_ls_wR_factor_gt 0.1719
_refine_ls_wR_factor_ref 0.2241
_reflns_number_gt 4640
_reflns_number_total 8142
_reflns_threshold_expression >2sigma(I)
_cod_data_source_file ic001093o_3.cif
_cod_data_source_block 9(THF)
_cod_original_cell_volume 2299.9(7)
_cod_database_code 4319671

loop_
_symmetry_equiv_pos_as_xyz
'x, y, z'
'-x, -y, -z'

loop_
_atom_site_label
_atom_site_type_symbol
_atom_site_fract_x
_atom_site_fract_y
_atom_site_fract_z
_atom_site_U_iso_or_equiv
_atom_site_adp_type
_atom_site_occupancy
_atom_site_symmetry_multiplicity
_atom_site_calc_flag
_atom_site_refinement_flags
_atom_site_disorder_assembly
_atom_site_disorder_group
S1 S 0.59339(9) 0.16393(7) 0.46523(12) 0.0510(3) Uani 1 1 d . . .
S2 S 0.59005(9) 0.39940(7) 0.32410(12) 0.0538(3) Uani 1 1 d . . .
P1 P 0.72635(8) 0.21194(6) 0.39715(10) 0.0383(3) Uani 1 1 d . . .
P2 P 0.72435(8) 0.35311(6) 0.31452(10) 0.0403(3) Uani 1 1 d . B .
O1 O 0.7185(3) -0.0055(2) 0.6088(3) 0.0701(10) Uani 1 1 d . . .
O2 O 0.6478(3) -0.0297(2) 0.3300(4) 0.0697(10) Uani 1 1 d . . .
O3 O 0.7151(3) 0.6009(2) 0.3681(4) 0.0749(11) Uani 1 1 d D . .
O4 O 0.6775(4) 0.5513(2) 0.0830(4) 0.1015(15) Uani 1 1 d D . .
O5 O 1.1048(7) 0.1204(6) 0.9754(8) 0.169(3) Uani 1 1 d . . .
N3 N 0.8012(3) 0.1456(2) 0.4111(3) 0.0472(9) Uani 1 1 d . . .
N2 N 0.7154(3) 0.2569(2) 0.2526(3) 0.0405(8) Uani 1 1 d . . .
N1 N 0.7576(2) 0.3075(2) 0.4521(3) 0.0398(8) Uani 1 1 d . . .
N4 N 0.8002(3) 0.4198(2) 0.2560(3) 0.0475(9) Uani 1 1 d . . .
C1 C 0.9097(3) 0.1386(3) 0.3827(5) 0.0523(11) Uani 1 1 d . . .
C2 C 0.9193(5) 0.0515(4) 0.3578(11) 0.134(4) Uani 1 1 d . . .
H2A H 0.8993 0.0222 0.4349 0.201 Uiso 1 1 calc R . .
H2B H 0.9901 0.0435 0.3368 0.201 Uiso 1 1 calc R . .
H2C H 0.8746 0.0319 0.2855 0.201 Uiso 1 1 calc R . .
C3 C 0.9760(5) 0.1652(6) 0.4974(8) 0.128(3) Uani 1 1 d . . .
H3A H 0.9790 0.2232 0.5087 0.192 Uiso 1 1 calc R . .
H3B H 1.0450 0.1493 0.4835 0.192 Uiso 1 1 calc R . .
H3C H 0.9474 0.1403 0.5746 0.192 Uiso 1 1 calc R . .
C4 C 0.9483(5) 0.1821(6) 0.2677(8) 0.126(3) Uani 1 1 d . . .
H4A H 0.9083 0.1623 0.1916 0.189 Uiso 1 1 calc R . .
H4B H 1.0201 0.1735 0.2546 0.189 Uiso 1 1 calc R . .
H4C H 0.9420 0.2392 0.2815 0.189 Uiso 1 1 calc R . .
C5 C 0.6593(4) 0.2239(3) 0.1347(4) 0.0503(11) Uani 1 1 d . . .
C6 C 0.6812(5) 0.2798(4) 0.0260(5) 0.0844(19) Uani 1 1 d . . .
H6A H 0.6549 0.3310 0.0474 0.127 Uiso 1 1 calc R . .
H6B H 0.6481 0.2568 -0.0531 0.127 Uiso 1 1 calc R . .
H6C H 0.7550 0.2880 0.0130 0.127 Uiso 1 1 calc R . .
C7 C 0.5449(4) 0.2112(4) 0.1547(5) 0.0692(15) Uani 1 1 d . . .
H7A H 0.5303 0.1711 0.2198 0.104 Uiso 1 1 calc R . .
H7B H 0.5112 0.1927 0.0734 0.104 Uiso 1 1 calc R . .
H7C H 0.5195 0.2614 0.1838 0.104 Uiso 1 1 calc R . .
C8 C 0.6972(5) 0.1434(3) 0.0993(5) 0.0754(16) Uani 1 1 d . . .
H8A H 0.7697 0.1507 0.0781 0.113 Uiso 1 1 calc R . .
H8B H 0.6585 0.1194 0.0247 0.113 Uiso 1 1 calc R . .
H8C H 0.6877 0.1083 0.1723 0.113 Uiso 1 1 calc R . .
C9 C 0.7552(3) 0.3406(3) 0.5873(4) 0.0466(10) Uani 1 1 d . . .
C10 C 0.8040(5) 0.4256(4) 0.5926(5) 0.0815(18) Uani 1 1 d . . .
H10A H 0.8740 0.4267 0.5610 0.122 Uiso 1 1 calc R . .
H10B H 0.8049 0.4467 0.6816 0.122 Uiso 1 1 calc R . .
H10C H 0.7647 0.4585 0.5385 0.122 Uiso 1 1 calc R . .
C11 C 0.6479(4) 0.3416(4) 0.6400(5) 0.0696(15) Uani 1 1 d . . .
H11A H 0.6099 0.3773 0.5896 0.104 Uiso 1 1 calc R . .
H11B H 0.6515 0.3605 0.7302 0.104 Uiso 1 1 calc R . .
H11C H 0.6133 0.2877 0.6341 0.104 Uiso 1 1 calc R . .
C12 C 0.8158(6) 0.2901(4) 0.6708(5) 0.094(2) Uani 1 1 d . . .
H12A H 0.7848 0.2350 0.6666 0.141 Uiso 1 1 calc R . .
H12B H 0.8158 0.3108 0.7601 0.141 Uiso 1 1 calc R . .
H12C H 0.8860 0.2918 0.6401 0.141 Uiso 1 1 calc R . .
C13 C 0.9093(4) 0.4255(3) 0.2229(5) 0.0547(12) Uani 1 1 d . B .
C14 C 0.9791(4) 0.4085(4) 0.3344(6) 0.0822(18) Uani 1 1 d . . .
H14A H 0.9768 0.4501 0.4020 0.123 Uiso 1 1 calc R B .
H14B H 1.0492 0.4076 0.3035 0.123 Uiso 1 1 calc R . .
H14C H 0.9563 0.3567 0.3692 0.123 Uiso 1 1 calc R . .
C15 C 0.9357(5) 0.5126(3) 0.1840(7) 0.092(2) Uani 1 1 d . . .
H15A H 0.8921 0.5242 0.1114 0.138 Uiso 1 1 calc R B .
H15B H 1.0073 0.5200 0.1586 0.138 Uiso 1 1 calc R . .
H15C H 0.9243 0.5487 0.2571 0.138 Uiso 1 1 calc R . .
C16 C 0.9294(4) 0.3719(3) 0.1064(5) 0.0703(15) Uani 1 1 d . . .
H16A H 0.9072 0.3165 0.1249 0.105 Uiso 1 1 calc R B .
H16B H 1.0025 0.3768 0.0878 0.105 Uiso 1 1 calc R . .
H16C H 0.8915 0.3881 0.0317 0.105 Uiso 1 1 calc R . .
C17 C 0.7534(6) 0.0315(4) 0.7290(6) 0.0871(19) Uani 1 1 d . . .
H17A H 0.7190 0.0803 0.7476 0.105 Uiso 1 1 calc R . .
H17B H 0.8280 0.0456 0.7282 0.105 Uiso 1 1 calc R . .
C18 C 0.7256(8) -0.0302(5) 0.8264(7) 0.121(3) Uani 1 1 d . . .
H18A H 0.7768 -0.0268 0.8970 0.145 Uiso 1 1 calc R . .
H18B H 0.6579 -0.0229 0.8634 0.145 Uiso 1 1 calc R . .
C19 C 0.7237(6) -0.1070(4) 0.7561(7) 0.098(2) Uani 1 1 d . . .
H19A H 0.6708 -0.1458 0.7905 0.118 Uiso 1 1 calc R . .
H19B H 0.7907 -0.1289 0.7619 0.118 Uiso 1 1 calc R . .
C20 C 0.7000(5) -0.0890(3) 0.6227(6) 0.0792(17) Uani 1 1 d . . .
H20A H 0.7434 -0.1175 0.5628 0.095 Uiso 1 1 calc R . .
H20B H 0.6277 -0.1066 0.6024 0.095 Uiso 1 1 calc R . .
C21 C 0.6944(6) -0.0875(4) 0.2544(8) 0.116(3) Uani 1 1 d . . .
H21A H 0.7396 -0.1166 0.3086 0.140 Uiso 1 1 calc R . .
H21B H 0.7356 -0.0617 0.1855 0.140 Uiso 1 1 calc R . .
C22 C 0.6111(7) -0.1427(5) 0.1982(11) 0.150(4) Uani 1 1 d . . .
H22A H 0.6278 -0.1596 0.1094 0.180 Uiso 1 1 calc R . .
H22B H 0.5996 -0.1906 0.2505 0.180 Uiso 1 1 calc R . .
C23 C 0.5232(6) -0.1000(5) 0.1984(9) 0.129(3) Uani 1 1 d . . .
H23A H 0.4620 -0.1354 0.2200 0.155 Uiso 1 1 calc R . .
H23B H 0.5124 -0.0782 0.1126 0.155 Uiso 1 1 calc R . .
C24 C 0.5413(4) -0.0351(4) 0.2959(6) 0.0759(16) Uani 1 1 d . . .
H24A H 0.5235 0.0157 0.2608 0.091 Uiso 1 1 calc R . .
H24B H 0.4991 -0.0466 0.3727 0.091 Uiso 1 1 calc R . .
C28 C 0.7998(3) 0.6403(4) 0.4379(6) 0.0885(19) Uani 1 1 d D B .
H28A H 0.8408 0.6763 0.3809 0.106 Uiso 1 1 calc R A 1
H28B H 0.8440 0.6007 0.4702 0.106 Uiso 1 1 calc R A 1
C25 C 0.6217(4) 0.6234(10) 0.4237(14) 0.135(9) Uani 0.74(3) 1 d PD B 1
H25A H 0.5823 0.5762 0.4585 0.162 Uiso 0.74(3) 1 calc PR B 1
H25B H 0.5794 0.6459 0.3574 0.162 Uiso 0.74(3) 1 calc PR B 1
C26 C 0.6485(5) 0.6841(8) 0.5293(17) 0.091(4) Uani 0.74(3) 1 d PD B 1
H26A H 0.6286 0.7368 0.5051 0.110 Uiso 0.74(3) 1 calc PR B 1
H26B H 0.6130 0.6687 0.6095 0.110 Uiso 0.74(3) 1 calc PR B 1
C27 C 0.7604(6) 0.6869(12) 0.5478(17) 0.112(5) Uani 0.74(3) 1 d PD B 1
H27A H 0.7769 0.6633 0.6304 0.134 Uiso 0.74(3) 1 calc PR B 1
H27B H 0.7913 0.7427 0.5486 0.134 Uiso 0.74(3) 1 calc PR B 1
C25' C 0.6184(9) 0.610(2) 0.426(3) 0.105(17) Uiso 0.26(3) 1 d PD B 2
H25C H 0.6033 0.5717 0.4952 0.125 Uiso 0.26(3) 1 calc PR B 2
H25D H 0.5621 0.6049 0.3620 0.125 Uiso 0.26(3) 1 calc PR B 2
C26' C 0.6395(12) 0.6927(17) 0.478(5) 0.098(15) Uiso 0.26(3) 1 d PD B 2
H26C H 0.6085 0.6983 0.5638 0.118 Uiso 0.26(3) 1 calc PR B 2
H26D H 0.6101 0.7302 0.4200 0.118 Uiso 0.26(3) 1 calc PR B 2
C27' C 0.7514(15) 0.7109(10) 0.488(4) 0.077(9) Uiso 0.26(3) 1 d PD B 2
H27C H 0.7731 0.7578 0.4365 0.092 Uiso 0.26(3) 1 calc PR B 2
H27D H 0.7721 0.7230 0.5785 0.092 Uiso 0.26(3) 1 calc PR B 2
C32 C 0.6477(8) 0.6280(3) 0.0577(6) 0.126(3) Uani 1 1 d D B .
H32A H 0.6892 0.6693 0.1098 0.151 Uiso 1 1 calc R C 1
H32B H 0.5750 0.6311 0.0787 0.151 Uiso 1 1 calc R C 1
C29 C 0.6749(12) 0.5037(4) -0.0338(6) 0.128(5) Uani 0.82(2) 1 d PD B 1
H29A H 0.6131 0.4655 -0.0372 0.154 Uiso 0.82(2) 1 calc PR B 1
H29B H 0.7357 0.4734 -0.0392 0.154 Uiso 0.82(2) 1 calc PR B 1
C30 C 0.6735(15) 0.5592(7) -0.1417(6) 0.159(7) Uani 0.82(2) 1 d PD B 1
H30A H 0.6148 0.5436 -0.2000 0.191 Uiso 0.82(2) 1 calc PR B 1
H30B H 0.7370 0.5587 -0.1919 0.191 Uiso 0.82(2) 1 calc PR B 1
C31 C 0.6648(15) 0.6396(5) -0.0822(7) 0.160(7) Uani 0.82(2) 1 d PD B 1
H31A H 0.6069 0.6642 -0.1209 0.193 Uiso 0.82(2) 1 calc PR B 1
H31B H 0.7281 0.6746 -0.0955 0.193 Uiso 0.82(2) 1 calc PR B 1
C29' C 0.621(4) 0.4848(12) 0.020(5) 0.7(3) Uiso 0.18(2) 1 d PD B 2
H29C H 0.5493 0.4763 0.0483 0.898 Uiso 0.18(2) 1 calc PR B 2
H29D H 0.6546 0.4348 0.0229 0.898 Uiso 0.18(2) 1 calc PR B 2
C30' C 0.632(3) 0.524(2) -0.106(4) 0.086(14) Uiso 0.18(2) 1 d PD B 2
H30C H 0.5747 0.5042 -0.1640 0.103 Uiso 0.18(2) 1 calc PR B 2
H30D H 0.6965 0.5114 -0.1467 0.103 Uiso 0.18(2) 1 calc PR B 2
C31' C 0.632(4) 0.611(2) -0.0820(11) 0.100(17) Uiso 0.18(2) 1 d PD B 2
H31C H 0.6876 0.6392 -0.1310 0.120 Uiso 0.18(2) 1 calc PR B 2
H31D H 0.5664 0.6289 -0.1105 0.120 Uiso 0.18(2) 1 calc PR B 2
C33 C 1.0110(8) 0.1074(6) 0.9180(10) 0.137(3) Uani 1 1 d . . .
H33A H 0.9620 0.0814 0.9787 0.164 Uiso 1 1 calc R . .
H33B H 1.0149 0.0714 0.8414 0.164 Uiso 1 1 calc R . .
C34 C 0.9770(8) 0.1794(6) 0.8810(8) 0.126(3) Uani 1 1 d . . .
H34A H 0.9333 0.2012 0.9481 0.151 Uiso 1 1 calc R . .
H34B H 0.9378 0.1722 0.7991 0.151 Uiso 1 1 calc R . .
C35 C 1.0708(12) 0.2323(7) 0.8651(10) 0.166(5) Uani 1 1 d . . .
H35A H 1.0597 0.2888 0.8832 0.199 Uiso 1 1 calc R . .
H35B H 1.0994 0.2263 0.7779 0.199 Uiso 1 1 calc R . .
C36 C 1.1389(8) 0.1995(8) 0.9693(13) 0.159(4) Uani 1 1 d . . .
H36A H 1.2115 0.2059 0.9444 0.191 Uiso 1 1 calc R . .
H36B H 1.1313 0.2275 1.0533 0.191 Uiso 1 1 calc R . .
Li1 Li 0.7021(6) 0.0547(4) 0.4559(7) 0.0524(18) Uani 1 1 d . . .
Li2 Li 0.7079(7) 0.5078(5) 0.2506(9) 0.065(2) Uani 1 1 d . B .

loop_
_atom_site_aniso_label
_atom_site_aniso_U_11
_atom_site_aniso_U_22
_atom_site_aniso_U_33
_atom_site_aniso_U_23
_atom_site_aniso_U_13
_atom_site_aniso_U_12
S1 0.0445(6) 0.0477(7) 0.0602(7) 0.0079(5) 0.0087(5) -0.0014(5)
S2 0.0475(7) 0.0533(7) 0.0627(8) 0.0094(6) 0.0018(5) 0.0131(5)
P1 0.0385(6) 0.0393(6) 0.0375(6) 0.0037(4) 0.0017(4) 0.0034(5)
P2 0.0413(6) 0.0394(6) 0.0401(6) 0.0056(5) 0.0028(5) 0.0025(5)
O1 0.094(3) 0.053(2) 0.062(2) 0.0122(17) -0.0121(19) -0.0031(19)
O2 0.072(2) 0.064(2) 0.071(2) -0.0118(18) -0.0120(19) 0.0053(19)
O3 0.063(2) 0.066(2) 0.096(3) -0.018(2) 0.010(2) 0.0087(18)
O4 0.171(5) 0.064(3) 0.075(3) 0.020(2) 0.000(3) 0.032(3)
O5 0.160(7) 0.196(8) 0.162(6) 0.013(6) -0.035(5) 0.079(6)
N3 0.043(2) 0.052(2) 0.048(2) 0.0039(17) 0.0009(16) 0.0095(17)
N2 0.0446(19) 0.042(2) 0.0351(18) 0.0039(15) -0.0015(15) 0.0037(15)
N1 0.0409(19) 0.042(2) 0.0363(18) 0.0035(15) 0.0000(14) 0.0020(15)
N4 0.051(2) 0.043(2) 0.048(2) 0.0053(16) 0.0063(17) 0.0019(17)
C1 0.043(2) 0.059(3) 0.058(3) 0.007(2) 0.004(2) 0.015(2)
C2 0.067(4) 0.082(5) 0.257(11) -0.011(6) 0.030(5) 0.027(4)
C3 0.050(4) 0.221(10) 0.109(6) -0.041(6) -0.010(4) 0.014(5)
C4 0.072(4) 0.191(9) 0.131(6) 0.086(6) 0.049(4) 0.064(5)
C5 0.059(3) 0.051(3) 0.040(2) -0.001(2) -0.002(2) 0.001(2)
C6 0.115(5) 0.090(4) 0.044(3) 0.014(3) -0.017(3) -0.020(4)
C7 0.058(3) 0.085(4) 0.062(3) -0.005(3) -0.018(3) -0.003(3)
C8 0.090(4) 0.071(4) 0.064(3) -0.021(3) -0.018(3) 0.009(3)
C9 0.052(3) 0.052(3) 0.035(2) -0.0030(19) -0.0003(19) 0.004(2)
C10 0.103(5) 0.078(4) 0.056(3) -0.019(3) 0.018(3) -0.028(3)
C11 0.070(3) 0.086(4) 0.052(3) -0.013(3) 0.014(3) 0.005(3)
C12 0.131(6) 0.117(5) 0.043(3) -0.008(3) -0.015(3) 0.060(5)
C13 0.054(3) 0.051(3) 0.058(3) 0.004(2) 0.017(2) -0.005(2)
C14 0.049(3) 0.124(5) 0.071(4) 0.010(4) 0.007(3) -0.011(3)
C15 0.093(4) 0.059(4) 0.122(5) 0.016(4) 0.053(4) -0.012(3)
C16 0.063(3) 0.076(4) 0.071(3) 0.000(3) 0.024(3) 0.002(3)
C17 0.113(5) 0.074(4) 0.072(4) -0.005(3) -0.021(4) -0.001(4)
C18 0.197(9) 0.109(6) 0.066(4) 0.016(4) -0.004(5) 0.060(6)
C19 0.102(5) 0.084(5) 0.110(5) 0.044(4) -0.016(4) 0.003(4)
C20 0.089(4) 0.056(3) 0.093(4) 0.017(3) -0.010(3) 0.005(3)
C21 0.118(6) 0.094(5) 0.138(7) -0.055(5) -0.027(5) 0.037(5)
C22 0.122(7) 0.107(6) 0.216(11) -0.087(7) -0.067(7) 0.028(5)
C23 0.103(6) 0.150(8) 0.127(7) -0.076(6) -0.017(5) 0.005(6)
C24 0.066(4) 0.078(4) 0.080(4) -0.006(3) -0.004(3) -0.014(3)
C28 0.070(4) 0.082(4) 0.112(5) -0.020(4) -0.002(4) 0.004(3)
C25 0.053(6) 0.098(9) 0.25(2) -0.094(11) 0.041(7) -0.007(5)
C26 0.081(7) 0.083(7) 0.106(11) -0.024(7) 0.026(6) -0.005(5)
C27 0.109(9) 0.130(11) 0.093(10) -0.054(8) -0.002(6) 0.017(7)
C32 0.190(9) 0.087(5) 0.107(6) 0.005(5) -0.023(6) 0.048(6)
C29 0.257(14) 0.079(6) 0.056(5) 0.000(4) -0.026(7) 0.065(7)
C30 0.279(19) 0.134(10) 0.083(7) 0.035(7) 0.013(9) 0.105(12)
C31 0.30(2) 0.087(8) 0.095(8) 0.021(6) -0.058(9) 0.005(11)
C33 0.149(9) 0.145(9) 0.121(7) -0.011(6) -0.011(6) 0.052(7)
C34 0.143(8) 0.149(8) 0.093(6) 0.027(6) -0.022(5) 0.040(7)
C35 0.260(15) 0.120(8) 0.121(8) 0.031(6) 0.057(9) 0.027(9)
C36 0.110(7) 0.174(11) 0.187(12) -0.010(10) -0.020(7) -0.026(8)
Li1 0.061(5) 0.043(4) 0.052(4) 0.006(3) -0.002(4) -0.001(4)
Li2 0.082(6) 0.050(5) 0.065(5) 0.010(4) 0.008(4) 0.008(4)

loop_
_atom_type_symbol
_atom_type_description
_atom_type_scat_dispersion_real
_atom_type_scat_dispersion_imag
_atom_type_scat_source
C C 0.0033 0.0016 'International Tables Vol C Tables 4.2.6.8 and 6.1.1.4'
H H 0.0000 0.0000 'International Tables Vol C Tables 4.2.6.8 and 6.1.1.4'
N N 0.0061 0.0033 'International Tables Vol C Tables 4.2.6.8 and 6.1.1.4'
O O 0.0106 0.0060 'International Tables Vol C Tables 4.2.6.8 and 6.1.1.4'
Li Li -0.0003 0.0001 'International Tables Vol C Tables 4.2.6.8 and 6.1.1.4'
P P 0.1023 0.0942 'International Tables Vol C Tables 4.2.6.8 and 6.1.1.4'
S S 0.1246 0.1234 'International Tables Vol C Tables 4.2.6.8 and 6.1.1.4'

loop_
_geom_angle_atom_site_label_1
_geom_angle_atom_site_label_2
_geom_angle_atom_site_label_3
_geom_angle
_geom_angle_site_symmetry_1
_geom_angle_site_symmetry_3
_geom_angle_publ_flag
P1 S1 Li1 75.31(18) . . ?
P2 S2 Li2 75.7(2) . . ?
N3 P1 N1 121.83(19) . . ?
N3 P1 N2 119.90(18) . . ?
N1 P1 N2 82.73(16) . . ?
N3 P1 S1 104.69(15) . . ?
N1 P1 S1 113.28(13) . . ?
N2 P1 S1 113.85(13) . . ?
N3 P1 P2 139.91(14) . . ?
N1 P1 P2 41.79(11) . . ?
N2 P1 P2 41.85(12) . . ?
S1 P1 P2 115.39(6) . . ?
N3 P1 Li1 45.9(2) . . ?
N1 P1 Li1 146.7(2) . . ?
N2 P1 Li1 130.5(2) . . ?
S1 P1 Li1 59.50(18) . . ?
P2 P1 Li1 170.26(17) . . ?
N4 P2 N2 121.04(18) . . ?
N4 P2 N1 119.92(18) . . ?
N2 P2 N1 82.28(16) . . ?
N4 P2 S2 105.33(15) . . ?
N2 P2 S2 113.36(13) . . ?
N1 P2 S2 114.14(13) . . ?
N4 P2 P1 139.07(15) . . ?
N2 P2 P1 41.78(11) . . ?
N1 P2 P1 41.40(12) . . ?
S2 P2 P1 115.59(6) . . ?
N4 P2 Li2 46.2(2) . . ?
N2 P2 Li2 143.1(2) . . ?
N1 P2 Li2 134.6(2) . . ?
S2 P2 Li2 59.4(2) . . ?
P1 P2 Li2 173.19(19) . . ?
C20 O1 C17 109.6(4) . . ?
C20 O1 Li1 128.1(4) . . ?
C17 O1 Li1 122.3(4) . . ?
C21 O2 C24 108.1(4) . . ?
C21 O2 Li1 133.0(4) . . ?
C24 O2 Li1 118.8(4) . . ?
C28 O3 C25 109.5(5) . . ?
C28 O3 C25' 114.2(9) . . ?
C25 O3 C25' 9.1(19) . . ?
C28 O3 Li2 130.1(4) . . ?
C25 O3 Li2 118.1(5) . . ?
C25' O3 Li2 111.2(10) . . ?
C32 O4 C29' 117.1(14) . . ?
C32 O4 C29 109.8(5) . . ?
C29' O4 C29 39(3) . . ?
C32 O4 Li2 128.0(4) . . ?
C29' O4 Li2 101.7(17) . . ?
C29 O4 Li2 122.0(4) . . ?
C33 O5 C36 109.4(8) . . ?
C1 N3 P1 135.4(3) . . ?
C1 N3 Li1 124.3(4) . . ?
P1 N3 Li1 99.7(3) . . ?
C5 N2 P1 127.6(3) . . ?
C5 N2 P2 128.1(3) . . ?
P1 N2 P2 96.37(17) . . ?
C9 N1 P1 128.3(3) . . ?
C9 N1 P2 127.0(3) . . ?
P1 N1 P2 96.81(17) . . ?
C13 N4 P2 134.1(3) . . ?
C13 N4 Li2 126.4(4) . . ?
P2 N4 Li2 99.3(3) . . ?
N3 C1 C4 114.7(4) . . ?
N3 C1 C3 110.9(4) . . ?
C4 C1 C3 109.2(6) . . ?
N3 C1 C2 106.0(4) . . ?
C4 C1 C2 108.1(6) . . ?
C3 C1 C2 107.6(6) . . ?
N2 C5 C6 109.1(4) . . ?
N2 C5 C7 112.6(4) . . ?
C6 C5 C7 109.5(4) . . ?
N2 C5 C8 108.3(4) . . ?
C6 C5 C8 109.4(5) . . ?
C7 C5 C8 107.9(4) . . ?
N1 C9 C12 107.9(4) . . ?
N1 C9 C10 109.4(4) . . ?
C12 C9 C10 109.4(5) . . ?
N1 C9 C11 113.3(4) . . ?
C12 C9 C11 109.3(5) . . ?
C10 C9 C11 107.6(4) . . ?
N4 C13 C14 113.8(4) . . ?
N4 C13 C16 111.7(4) . . ?
C14 C13 C16 109.8(5) . . ?
N4 C13 C15 105.4(4) . . ?
C14 C13 C15 108.5(5) . . ?
C16 C13 C15 107.3(4) . . ?
O1 C17 C18 104.4(5) . . ?
C19 C18 C17 105.6(6) . . ?
C18 C19 C20 104.5(5) . . ?
O1 C20 C19 108.3(5) . . ?
O2 C21 C22 106.6(7) . . ?
C23 C22 C21 106.1(6) . . ?
C22 C23 C24 106.7(6) . . ?
O2 C24 C23 107.2(5) . . ?
O3 C28 C27 108.4(4) . . ?
O3 C28 C27' 99.0(11) . . ?
C27 C28 C27' 30.0(11) . . ?
O3 C25 C26 108.1(4) . . ?
C27 C26 C25 106.3(3) . . ?
C26 C27 C28 106.7(4) . . ?
O3 C25' C26' 98.6(13) . . ?
C25' C26' C27' 108.1(4) . . ?
C28 C27' C26' 108.0(4) . . ?
O4 C32 C31' 94.3(13) . . ?
O4 C32 C31 106.2(4) . . ?
C31' C32 C31 24(2) . . ?
O4 C29 C30 107.0(4) . . ?
C29 C30 C31 106.4(3) . . ?
C30 C31 C32 106.4(4) . . ?
O4 C29' C30' 90.8(18) . . ?
O4 C29' Li2 46.4(11) . . ?
C30' C29' Li2 135.5(16) . . ?
C29' C30' C31' 108.3(5) . . ?
C32 C31' C30' 108.1(5) . . ?
O5 C33 C34 110.3(9) . . ?
C33 C34 C35 104.5(9) . . ?
C34 C35 C36 99.6(8) . . ?
O5 C36 C35 104.8(8) . . ?
O1 Li1 O2 101.8(4) . . ?
O1 Li1 N3 121.9(4) . . ?
O2 Li1 N3 123.6(4) . . ?
O1 Li1 S1 118.9(4) . . ?
O2 Li1 S1 110.9(4) . . ?
N3 Li1 S1 79.1(3) . . ?
O1 Li1 P1 135.7(4) . . ?
O2 Li1 P1 122.4(3) . . ?
N3 Li1 P1 34.40(16) . . ?
S1 Li1 P1 45.19(14) . . ?
O3 Li2 O4 103.4(4) . . ?
O3 Li2 N4 125.3(5) . . ?
O4 Li2 N4 118.5(5) . . ?
O3 Li2 S2 112.3(4) . . ?
O4 Li2 S2 116.8(4) . . ?
N4 Li2 S2 79.4(3) . . ?
O3 Li2 C29' 129.9(8) . . ?
O4 Li2 C29' 31.8(6) . . ?
N4 Li2 C29' 102.6(10) . . ?
S2 Li2 C29' 87.8(10) . . ?
O3 Li2 P2 126.8(4) . . ?
O4 Li2 P2 129.6(4) . . ?
N4 Li2 P2 34.56(17) . . ?
S2 Li2 P2 44.97(15) . . ?
C29' Li2 P2 100.2(6) . . ?

loop_
_geom_bond_atom_site_label_1
_geom_bond_atom_site_label_2
_geom_bond_distance
_geom_bond_site_symmetry_2
_geom_bond_publ_flag
S1 P1 2.0055(16) . ?
S1 Li1 2.436(8) . ?
S2 P2 2.0001(17) . ?
S2 Li2 2.435(9) . ?
P1 N3 1.567(4) . ?
P1 N1 1.706(3) . ?
P1 N2 1.718(3) . ?
P1 P2 2.5618(15) . ?
P1 Li1 2.734(7) . ?
P2 N4 1.576(4) . ?
P2 N2 1.720(4) . ?
P2 N1 1.719(3) . ?
P2 Li2 2.742(8) . ?
O1 C20 1.420(6) . ?
O1 C17 1.431(6) . ?
O1 Li1 1.936(8) . ?
O2 C21 1.419(7) . ?
O2 C24 1.437(6) . ?
O2 Li1 1.982(8) . ?
O3 C28 1.427(4) . ?
O3 C25 1.440(4) . ?
O3 C25' 1.431(5) . ?
O3 Li2 1.953(9) . ?
O4 C32 1.418(4) . ?
O4 C29' 1.430(5) . ?
O4 C29 1.432(4) . ?
O4 Li2 1.966(9) . ?
O5 C33 1.364(11) . ?
O5 C36 1.373(12) . ?
N3 C1 1.476(5) . ?
N3 Li1 1.992(8) . ?
N2 C5 1.491(5) . ?
N1 C9 1.497(5) . ?
N4 C13 1.476(6) . ?
N4 Li2 2.005(10) . ?
C1 C4 1.492(8) . ?
C1 C3 1.504(8) . ?
C1 C2 1.501(8) . ?
C5 C6 1.509(7) . ?
C5 C7 1.520(7) . ?
C5 C8 1.524(7) . ?
C9 C12 1.509(7) . ?
C9 C10 1.518(7) . ?
C9 C11 1.521(7) . ?
C13 C14 1.525(7) . ?
C13 C16 1.526(7) . ?
C13 C15 1.547(7) . ?
C17 C18 1.500(9) . ?
C18 C19 1.464(10) . ?
C19 C20 1.466(8) . ?
C21 C22 1.477(10) . ?
C22 C23 1.418(10) . ?
C23 C24 1.470(8) . ?
C28 C27 1.489(5) . ?
C28 C27' 1.482(5) . ?
C25 C26 1.494(5) . ?
C26 C27 1.480(4) . ?
C25' C26' 1.481(5) . ?
C26' C27' 1.480(5) . ?
C32 C31' 1.481(5) . ?
C32 C31 1.491(5) . ?
C29 C30 1.486(5) . ?
C30 C31 1.486(4) . ?
C29' C30' 1.481(5) . ?
C29' Li2 2.66(3) . ?
C30' C31' 1.480(5) . ?
C33 C34 1.398(11) . ?
C34 C35 1.470(13) . ?
C35 C36 1.549(14) . ?

loop_
_geom_torsion_atom_site_label_1
_geom_torsion_atom_site_label_2
_geom_torsion_atom_site_label_3
_geom_torsion_atom_site_label_4
_geom_torsion
_geom_torsion_site_symmetry_1
_geom_torsion_site_symmetry_2
_geom_torsion_site_symmetry_3
_geom_torsion_site_symmetry_4
_geom_torsion_publ_flag
Li1 S1 P1 N3 -8.4(2) . . . . ?
Li1 S1 P1 N1 -143.4(2) . . . . ?
Li1 S1 P1 N2 124.4(2) . . . . ?
Li1 S1 P1 P2 170.60(19) . . . . ?
Li2 S2 P2 N4 -4.6(3) . . . . ?
Li2 S2 P2 N2 -139.1(3) . . . . ?
Li2 S2 P2 N1 129.0(3) . . . . ?
Li2 S2 P2 P1 174.8(2) . . . . ?
N3 P1 P2 N4 -3.3(3) . . . . ?
N1 P1 P2 N4 81.0(3) . . . . ?
N2 P1 P2 N4 -83.7(3) . . . . ?
S1 P1 P2 N4 178.2(2) . . . . ?
N3 P1 P2 N2 80.4(3) . . . . ?
N1 P1 P2 N2 164.7(2) . . . . ?
S1 P1 P2 N2 -98.09(18) . . . . ?
N3 P1 P2 N1 -84.3(3) . . . . ?
N2 P1 P2 N1 -164.7(2) . . . . ?
S1 P1 P2 N1 97.20(18) . . . . ?
N3 P1 P2 S2 177.5(2) . . . . ?
N1 P1 P2 S2 -98.19(18) . . . . ?
N2 P1 P2 S2 97.11(18) . . . . ?
S1 P1 P2 S2 -0.98(10) . . . . ?
N1 P1 N3 C1 -49.3(5) . . . . ?
N2 P1 N3 C1 51.4(5) . . . . ?
S1 P1 N3 C1 -179.3(4) . . . . ?
P2 P1 N3 C1 2.0(6) . . . . ?
Li1 P1 N3 C1 170.6(6) . . . . ?
N1 P1 N3 Li1 140.2(3) . . . . ?
N2 P1 N3 Li1 -119.1(3) . . . . ?
S1 P1 N3 Li1 10.1(3) . . . . ?
P2 P1 N3 Li1 -168.5(2) . . . . ?
N3 P1 N2 C5 76.6(4) . . . . ?
N1 P1 N2 C5 -160.7(4) . . . . ?
S1 P1 N2 C5 -48.4(4) . . . . ?
P2 P1 N2 C5 -150.5(4) . . . . ?
Li1 P1 N2 C5 21.0(5) . . . . ?
N3 P1 N2 P2 -132.89(19) . . . . ?
N1 P1 N2 P2 -10.21(16) . . . . ?
S1 P1 N2 P2 102.08(14) . . . . ?
Li1 P1 N2 P2 171.5(2) . . . . ?
N4 P2 N2 C5 -79.2(4) . . . . ?
N1 P2 N2 C5 160.4(4) . . . . ?
S2 P2 N2 C5 47.4(4) . . . . ?
P1 P2 N2 C5 150.2(4) . . . . ?
Li2 P2 N2 C5 -22.2(6) . . . . ?
N4 P2 N2 P1 130.5(2) . . . . ?
N1 P2 N2 P1 10.14(16) . . . . ?
S2 P2 N2 P1 -102.88(14) . . . . ?
Li2 P2 N2 P1 -172.4(3) . . . . ?
N3 P1 N1 C9 -78.9(4) . . . . ?
N2 P1 N1 C9 160.3(4) . . . . ?
S1 P1 N1 C9 47.4(4) . . . . ?
P2 P1 N1 C9 150.1(4) . . . . ?
Li1 P1 N1 C9 -22.0(6) . . . . ?
N3 P1 N1 P2 131.04(19) . . . . ?
N2 P1 N1 P2 10.22(16) . . . . ?
S1 P1 N1 P2 -102.66(14) . . . . ?
Li1 P1 N1 P2 -172.1(3) . . . . ?
N4 P2 N1 C9 77.6(4) . . . . ?
N2 P2 N1 C9 -160.9(3) . . . . ?
S2 P2 N1 C9 -48.7(4) . . . . ?
P1 P2 N1 C9 -150.6(4) . . . . ?
Li2 P2 N1 C9 21.3(5) . . . . ?
N4 P2 N1 P1 -131.71(19) . . . . ?
N2 P2 N1 P1 -10.22(16) . . . . ?
S2 P2 N1 P1 101.97(15) . . . . ?
Li2 P2 N1 P1 171.9(3) . . . . ?
N2 P2 N4 C13 -49.6(5) . . . . ?
N1 P2 N4 C13 50.0(5) . . . . ?
S2 P2 N4 C13 -179.7(4) . . . . ?
P1 P2 N4 C13 1.1(6) . . . . ?
Li2 P2 N4 C13 174.8(6) . . . . ?
N2 P2 N4 Li2 135.7(3) . . . . ?
N1 P2 N4 Li2 -124.8(3) . . . . ?
S2 P2 N4 Li2 5.5(3) . . . . ?
P1 P2 N4 Li2 -173.7(3) . . . . ?
P1 N3 C1 C4 -33.7(8) . . . . ?
Li1 N3 C1 C4 135.0(6) . . . . ?
P1 N3 C1 C3 90.6(6) . . . . ?
Li1 N3 C1 C3 -100.7(6) . . . . ?
P1 N3 C1 C2 -153.0(5) . . . . ?
Li1 N3 C1 C2 15.8(7) . . . . ?
P1 N2 C5 C6 -173.0(4) . . . . ?
P2 N2 C5 C6 45.5(6) . . . . ?
P1 N2 C5 C7 65.3(5) . . . . ?
P2 N2 C5 C7 -76.2(5) . . . . ?
P1 N2 C5 C8 -53.9(5) . . . . ?
P2 N2 C5 C8 164.6(3) . . . . ?
P1 N1 C9 C12 52.9(5) . . . . ?
P2 N1 C9 C12 -165.5(4) . . . . ?
P1 N1 C9 C10 171.8(4) . . . . ?
P2 N1 C9 C10 -46.5(5) . . . . ?
P1 N1 C9 C11 -68.2(5) . . . . ?
P2 N1 C9 C11 73.5(5) . . . . ?
P2 N4 C13 C14 -54.9(6) . . . . ?
Li2 N4 C13 C14 118.7(5) . . . . ?
P2 N4 C13 C16 70.2(6) . . . . ?
Li2 N4 C13 C16 -116.2(5) . . . . ?
P2 N4 C13 C15 -173.6(4) . . . . ?
Li2 N4 C13 C15 -0.1(6) . . . . ?
C20 O1 C17 C18 -16.5(7) . . . . ?
Li1 O1 C17 C18 163.7(5) . . . . ?
O1 C17 C18 C19 26.9(8) . . . . ?
C17 C18 C19 C20 -26.8(9) . . . . ?
C17 O1 C20 C19 -0.1(7) . . . . ?
Li1 O1 C20 C19 179.7(5) . . . . ?
C18 C19 C20 O1 17.1(8) . . . . ?
C24 O2 C21 C22 -14.6(9) . . . . ?
Li1 O2 C21 C22 169.6(7) . . . . ?
O2 C21 C22 C23 22.8(11) . . . . ?
C21 C22 C23 C24 -21.7(12) . . . . ?
C21 O2 C24 C23 1.4(8) . . . . ?
Li1 O2 C24 C23 177.8(6) . . . . ?
C22 C23 C24 O2 13.0(10) . . . . ?
C25 O3 C28 C27 3.2(16) . . . . ?
C25' O3 C28 C27 -5(3) . . . . ?
Li2 O3 C28 C27 -159.0(12) . . . . ?
C25 O3 C28 C27' -26.2(19) . . . . ?
C25' O3 C28 C27' -35(3) . . . . ?
Li2 O3 C28 C27' 171.6(16) . . . . ?
C28 O3 C25 C26 3.6(17) . . . . ?
C25' O3 C25 C26 126(11) . . . . ?
Li2 O3 C25 C26 168.2(11) . . . . ?
O3 C25 C26 C27 -8.9(16) . . . . ?
C25 C26 C27 C28 10.6(16) . . . . ?
O3 C28 C27 C26 -8.7(16) . . . . ?
C27' C28 C27 C26 67.0(19) . . . . ?
C28 O3 C25' C26' 36(3) . . . . ?
C25 O3 C25' C26' -25(9) . . . . ?
Li2 O3 C25' C26' -166(2) . . . . ?
O3 C25' C26' C27' -21(4) . . . . ?
O3 C28 C27' C26' 18(3) . . . . ?
C27 C28 C27' C26' -94(3) . . . . ?
C25' C26' C27' C28 2(4) . . . . ?
C29' O4 C32 C31' -42(4) . . . . ?
C29 O4 C32 C31' 0(2) . . . . ?
Li2 O4 C32 C31' -175(2) . . . . ?
C29' O4 C32 C31 -63(3) . . . . ?
C29 O4 C32 C31 -21.7(12) . . . . ?
Li2 O4 C32 C31 163.3(9) . . . . ?
C32 O4 C29 C30 17.3(14) . . . . ?
C29' O4 C29 C30 126(3) . . . . ?
Li2 O4 C29 C30 -167.4(10) . . . . ?
O4 C29 C30 C31 -5.7(16) . . . . ?
C29 C30 C31 C32 -7.1(17) . . . . ?
O4 C32 C31 C30 17.4(14) . . . . ?
C31' C32 C31 C30 -45(5) . . . . ?
C32 O4 C29' C30' 49(4) . . . . ?
C29 O4 C29' C30' -39(2) . . . . ?
Li2 O4 C29' C30' -166(2) . . . . ?
C32 O4 C29' Li2 -144.3(19) . . . . ?
C29 O4 C29' Li2 127.4(16) . . . . ?
O4 C29' C30' C31' -33(3) . . . . ?
Li2 C29' C30' C31' -48(5) . . . . ?
O4 C32 C31' C30' 13(4) . . . . ?
C31 C32 C31' C30' 134(8) . . . . ?
C29' C30' C31' C32 14(4) . . . . ?
C36 O5 C33 C34 -4.7(13) . . . . ?
O5 C33 C34 C35 25.0(11) . . . . ?
C33 C34 C35 C36 -32.2(11) . . . . ?
C33 O5 C36 C35 -16.6(13) . . . . ?
C34 C35 C36 O5 30.0(12) . . . . ?
C20 O1 Li1 O2 2.4(7) . . . . ?
C17 O1 Li1 O2 -177.8(5) . . . . ?
C20 O1 Li1 N3 -140.3(5) . . . . ?
C17 O1 Li1 N3 39.4(7) . . . . ?
C20 O1 Li1 S1 124.5(5) . . . . ?
C17 O1 Li1 S1 -55.7(6) . . . . ?
C20 O1 Li1 P1 178.6(5) . . . . ?
C17 O1 Li1 P1 -1.7(8) . . . . ?
C21 O2 Li1 O1 -79.6(7) . . . . ?
C24 O2 Li1 O1 105.0(5) . . . . ?
C21 O2 Li1 N3 62.3(8) . . . . ?
C24 O2 Li1 N3 -113.1(6) . . . . ?
C21 O2 Li1 S1 153.0(6) . . . . ?
C24 O2 Li1 S1 -22.5(6) . . . . ?
C21 O2 Li1 P1 103.6(7) . . . . ?
C24 O2 Li1 P1 -71.8(6) . . . . ?
C1 N3 Li1 O1 62.5(6) . . . . ?
P1 N3 Li1 O1 -125.6(4) . . . . ?
C1 N3 Li1 O2 -72.2(6) . . . . ?
P1 N3 Li1 O2 99.8(5) . . . . ?
C1 N3 Li1 S1 179.8(3) . . . . ?
P1 N3 Li1 S1 -8.2(2) . . . . ?
C1 N3 Li1 P1 -172.0(5) . . . . ?
P1 S1 Li1 O1 127.1(4) . . . . ?
P1 S1 Li1 O2 -115.4(3) . . . . ?
P1 S1 Li1 N3 6.52(18) . . . . ?
N3 P1 Li1 O1 81.1(6) . . . . ?
N1 P1 Li1 O1 -1.0(8) . . . . ?
N2 P1 Li1 O1 175.9(4) . . . . ?
S1 P1 Li1 O1 -87.5(6) . . . . ?
N3 P1 Li1 O2 -103.4(5) . . . . ?
N1 P1 Li1 O2 174.5(3) . . . . ?
N2 P1 Li1 O2 -8.6(6) . . . . ?
S1 P1 Li1 O2 88.0(4) . . . . ?
N1 P1 Li1 N3 -82.1(4) . . . . ?
N2 P1 Li1 N3 94.9(3) . . . . ?
S1 P1 Li1 N3 -168.6(3) . . . . ?
N3 P1 Li1 S1 168.6(3) . . . . ?
N1 P1 Li1 S1 86.5(4) . . . . ?
N2 P1 Li1 S1 -96.5(2) . . . . ?
C28 O3 Li2 O4 -113.0(6) . . . . ?
C25 O3 Li2 O4 86.1(10) . . . . ?
C25' O3 Li2 O4 92.7(19) . . . . ?
C28 O3 Li2 N4 27.6(9) . . . . ?
C25 O3 Li2 N4 -133.4(10) . . . . ?
C25' O3 Li2 N4 -126.7(19) . . . . ?
C28 O3 Li2 S2 120.2(6) . . . . ?
C25 O3 Li2 S2 -40.7(10) . . . . ?
C25' O3 Li2 S2 -34.1(19) . . . . ?
C28 O3 Li2 C29' -133.0(18) . . . . ?
C25 O3 Li2 C29' 66(2) . . . . ?
C25' O3 Li2 C29' 73(3) . . . . ?
C28 O3 Li2 P2 70.7(8) . . . . ?
C25 O3 Li2 P2 -90.3(10) . . . . ?
C25' O3 Li2 P2 -83.7(19) . . . . ?
C32 O4 Li2 O3 -11.3(9) . . . . ?
C29' O4 Li2 O3 -150(3) . . . . ?
C29 O4 Li2 O3 174.2(8) . . . . ?
C32 O4 Li2 N4 -155.2(7) . . . . ?
C29' O4 Li2 N4 66(3) . . . . ?
C29 O4 Li2 N4 30.4(10) . . . . ?
C32 O4 Li2 S2 112.5(7) . . . . ?
C29' O4 Li2 S2 -26(3) . . . . ?
C29 O4 Li2 S2 -61.9(9) . . . . ?
C32 O4 Li2 C29' 139(3) . . . . ?
C29 O4 Li2 C29' -36(3) . . . . ?
C32 O4 Li2 P2 164.9(7) . . . . ?
C29' O4 Li2 P2 26(3) . . . . ?
C29 O4 Li2 P2 -9.6(11) . . . . ?
C13 N4 Li2 O3 -69.9(7) . . . . ?
P2 N4 Li2 O3 105.4(5) . . . . ?
C13 N4 Li2 O4 65.3(7) . . . . ?
P2 N4 Li2 O4 -119.3(5) . . . . ?
C13 N4 Li2 S2 -179.8(4) . . . . ?
P2 N4 Li2 S2 -4.4(3) . . . . ?
C13 N4 Li2 C29' 94.9(12) . . . . ?
P2 N4 Li2 C29' -89.7(12) . . . . ?
C13 N4 Li2 P2 -175.3(5) . . . . ?
P2 S2 Li2 O3 -120.5(4) . . . . ?
P2 S2 Li2 O4 120.3(5) . . . . ?
P2 S2 Li2 N4 3.6(2) . . . . ?
P2 S2 Li2 C29' 106.8(11) . . . . ?
O4 C29' Li2 O3 39(3) . . . . ?
C30' C29' Li2 O3 59(5) . . . . ?
C30' C29' Li2 O4 20(3) . . . . ?
O4 C29' Li2 N4 -125(2) . . . . ?
C30' C29' Li2 N4 -105(4) . . . . ?
O4 C29' Li2 S2 157(2) . . . . ?
C30' C29' Li2 S2 177(4) . . . . ?
O4 C29' Li2 P2 -160(2) . . . . ?
C30' C29' Li2 P2 -140(4) . . . . ?
N4 P2 Li2 O3 -100.8(6) . . . . ?
N2 P2 Li2 O3 174.2(3) . . . . ?
N1 P2 Li2 O3 -9.4(7) . . . . ?
S2 P2 Li2 O3 85.4(5) . . . . ?
N4 P2 Li2 O4 83.8(6) . . . . ?
N2 P2 Li2 O4 -1.2(8) . . . . ?
N1 P2 Li2 O4 175.2(4) . . . . ?
S2 P2 Li2 O4 -90.0(6) . . . . ?
N2 P2 Li2 N4 -85.0(4) . . . . ?
N1 P2 Li2 N4 91.4(4) . . . . ?
S2 P2 Li2 N4 -173.8(4) . . . . ?
N4 P2 Li2 S2 173.8(4) . . . . ?
N2 P2 Li2 S2 88.8(4) . . . . ?
N1 P2 Li2 S2 -94.8(3) . . . . ?
N4 P2 Li2 C29' 97.5(15) . . . . ?
N2 P2 Li2 C29' 12.4(15) . . . . ?
N1 P2 Li2 C29' -171.1(14) . . . . ?
S2 P2 Li2 C29' -76.4(14) . . . . ?
